data_7704325
loop_
_publ_author_name
'Kong, Hui'
'He, Peipei'
'Yang, Zongfei'
'Xu, Qiaofei'
'Wang, Jiawei'
'Ban, Ran'
'Ma, Pengtao'
'Wang, Jingping'
'Niu, Jingyang'

_publ_section_title
;
 Selenotungstates incorporating organophosphonate ligands and metal ions:
 synthesis, characterization, magnetism and catalytic efficiency in the
 Knoevenagel condensation reaction.
;
_journal_issue 22
_journal_name_full 'Dalton transactions (Cambridge, England : 2003)'
_journal_page_first 7420
_journal_page_last 7425
_journal_paper_doi 10.1039/d0dt00444h
_journal_volume 49
_journal_year 2020
_chemical_formula_moiety 'C18 H24 Cs2 N6 Na2 Ni4 O79 P6 Se2 W12, 11(O)'
_chemical_formula_sum 'C18 H24 Cs2 N6 Na2 Ni4 O90 P6 Se2 W12'
_chemical_formula_weight 4861.01
_space_group_crystal_system triclinic
_space_group_IT_number 2
_space_group_name_Hall '-P 1'
_space_group_name_H-M_alt 'P -1'
_atom_sites_solution_hydrogens geom
_atom_sites_solution_primary dual
_audit_block_doi 10.5517/ccdc.csd.cc23h1h5
_audit_creation_date 2020-04-09
_audit_creation_method
;
Olex2 1.2
(compiled 2018.05.29 svn.r3508 for OlexSys, GUI svn.r5506)
;
_audit_update_record
;
2020-04-10 deposited with the CCDC.	2020-05-05 downloaded from the CCDC.
;
_cell_angle_alpha 90.418(2)
_cell_angle_beta 104.442(2)
_cell_angle_gamma 111.826(2)
_cell_formula_units_Z 2
_cell_length_a 16.9074(19)
_cell_length_b 19.793(2)
_cell_length_c 24.551(3)
_cell_measurement_reflns_used 7135
_cell_measurement_temperature 296(2)
_cell_measurement_theta_max 25.23
_cell_measurement_theta_min 2.39
_cell_volume 7340.1(14)
_computing_cell_refinement 'SAINT V8.18C (?, 2016)'
_computing_data_collection 'Bruker APEX2'
_computing_data_reduction 'SAINT V8.18C (?, 2016)'
_computing_molecular_graphics 'Olex2 (Dolomanov et al., 2009)'
_computing_publication_material 'Olex2 (Dolomanov et al., 2009)'
_computing_structure_refinement 'ShelXL (Sheldrick, 2015)'
_computing_structure_solution 'ShelXT (Sheldrick, 2015)'
_diffrn_ambient_temperature 296.15
_diffrn_measured_fraction_theta_full 0.993
_diffrn_measured_fraction_theta_max 0.993
_diffrn_measurement_device_type 'Bruker APEX-II CCD'
_diffrn_measurement_method '\f and \w scans'
_diffrn_radiation_monochromator graphite
_diffrn_radiation_type MoK\a
_diffrn_radiation_wavelength 0.71073
_diffrn_reflns_av_R_equivalents 0.0444
_diffrn_reflns_av_unetI/netI 0.1135
_diffrn_reflns_Laue_measured_fraction_full 0.993
_diffrn_reflns_Laue_measured_fraction_max 0.993
_diffrn_reflns_limit_h_max 19
_diffrn_reflns_limit_h_min -20
_diffrn_reflns_limit_k_max 18
_diffrn_reflns_limit_k_min -23
_diffrn_reflns_limit_l_max 29
_diffrn_reflns_limit_l_min -28
_diffrn_reflns_number 38211
_diffrn_reflns_point_group_measured_fraction_full 0.993
_diffrn_reflns_point_group_measured_fraction_max 0.993
_diffrn_reflns_theta_full 25.100
_diffrn_reflns_theta_max 25.100
_diffrn_reflns_theta_min 1.724
_diffrn_standards_number 0
_exptl_absorpt_coefficient_mu 10.998
_exptl_absorpt_correction_T_max 0.7457
_exptl_absorpt_correction_T_min 0.4986
_exptl_absorpt_correction_type multi-scan
_exptl_absorpt_process_details
'SADABS-2008/1 (Bruker,2008) was used for absorption correction. wR2(int) was 0.0935 before and 0.0448 after correction. The Ratio of minimum to maximum transmission is 0.6686. The \l/2 correction factor is 0.0015.'
_exptl_crystal_colour blue
_exptl_crystal_colour_primary blue
_exptl_crystal_density_diffrn 2.199
_exptl_crystal_description block
_exptl_crystal_F_000 4368
_exptl_crystal_size_max 0.36
_exptl_crystal_size_mid 0.25
_exptl_crystal_size_min 0.21
_refine_diff_density_max 2.235
_refine_diff_density_min -1.809
_refine_diff_density_rms 0.210
_refine_ls_extinction_method none
_refine_ls_goodness_of_fit_ref 0.940
_refine_ls_hydrogen_treatment constr
_refine_ls_matrix_type full
_refine_ls_number_parameters 1218
_refine_ls_number_reflns 25983
_refine_ls_number_restraints 92
_refine_ls_restrained_S_all 0.941
_refine_ls_R_factor_all 0.1081
_refine_ls_R_factor_gt 0.0554
_refine_ls_shift/su_max 0.001
_refine_ls_shift/su_mean 0.000
_refine_ls_structure_factor_coef Fsqd
_refine_ls_weighting_details 'w=1/[\s^2^(Fo^2^)+(0.0655P)^2^] where P=(Fo^2^+2Fc^2^)/3'
_refine_ls_weighting_scheme calc
_refine_ls_wR_factor_gt 0.1250
_refine_ls_wR_factor_ref 0.1513
_reflns_Friedel_coverage 0.000
_reflns_number_gt 13620
_reflns_number_total 25983
_reflns_threshold_expression 'I > 2\s(I)'
_cod_data_source_file d0dt00444h2.cif
_cod_data_source_block 1950876
_cod_depositor_comments 'Adding full bibliography for 7704323--7704325.cif.'
_cod_original_cell_volume 7340.0(14)
_cod_database_code 7704325
_shelx_shelxl_version_number 2018/3
_shelx_space_group_comment
;
The symmetry employed for this shelxl refinement is uniquely defined
by the following loop, which should always be used as a source of
symmetry information in preference to the above space-group names.
They are only intended as comments.
;
_shelx_estimated_absorpt_t_max 0.206
_shelx_estimated_absorpt_t_min 0.110
_olex2_refinement_description
;
1. Fixed Uiso
 At 1.2 times of:
  All C(H,H) groups
2. Restrained distances
 C11-C12 = C11-N4 = C2-C3
 1.47 with sigma of 0.01
 C2-N1
 1.47 with sigma of 0.02
 C17-N6
 1.47 with sigma of 0.02
 O3W-O14 = O2W-O51
 2.6 with sigma of 0.04
3. Rigid bond restraints
 O35, C3
 with sigma for 1-2 distances of 0.01 and sigma for 1-3 distances of 0.01
 O33, C6
 with sigma for 1-2 distances of 0.01 and sigma for 1-3 distances of 0.01
 O69, C18
 with sigma for 1-2 distances of 0.01 and sigma for 1-3 distances of 0.01
 W11, O63
 with sigma for 1-2 distances of 0.01 and sigma for 1-3 distances of 0.01
 N1, C2
 with sigma for 1-2 distances of 0.01 and sigma for 1-3 distances of 0.01
 O32, C9
 with sigma for 1-2 distances of 0.01 and sigma for 1-3 distances of 0.01
 O65, C15
 with sigma for 1-2 distances of 0.01 and sigma for 1-3 distances of 0.01
4. Uiso/Uaniso restraints and constraints
Uanis(N3) \\sim Ueq, Uanis(C5) \\sim Ueq, Uanis(C9) \\sim Ueq, Uanis(C11) \\sim
Ueq, Uanis(C12) \\sim Ueq, Uanis(C3) \\sim Ueq, Uanis(C14) \\sim Ueq,
Uanis(C15) \\sim Ueq, Uanis(C16) \\sim Ueq, Uanis(C17) \\sim Ueq, Uanis(O32)
\\sim Ueq, Uanis(O37) \\sim Ueq, Uanis(O69) \\sim Ueq: with sigma of 0.01 and
sigma for terminal atoms of 0.02
5. Others
 Fixed Sof: Ni4(0.65) Ni5(0.35)
6.a Secondary CH2 refined with riding coordinates:
 C1(H1A,H1B), C2(H2A,H2B), C4(H4A,H4B), C5(H5A,H5B), C7(H7A,H7B), C8(H8A,H8B),
 C10(H10A,H10B), C11(H11A,H11B), C13(H13A,H13B), C14(H14A,H14B), C16(H16A,H16B),
  C17(H17A,H17B)
;
_olex2_submission_special_instructions 'No special instructions were received'

loop_
_space_group_symop_operation_xyz
'x, y, z'
'-x, -y, -z'

loop_
_atom_site_label
_atom_site_type_symbol
_atom_site_fract_x
_atom_site_fract_y
_atom_site_fract_z
_atom_site_U_iso_or_equiv
_atom_site_adp_type
_atom_site_occupancy
_atom_site_site_symmetry_order
_atom_site_calc_flag
_atom_site_refinement_flags_posn
_atom_site_refinement_flags_adp
_atom_site_refinement_flags_occupancy
_atom_site_disorder_assembly
_atom_site_disorder_group
W1 W 0.18032(5) 0.53938(3) 0.13805(3) 0.04608(19) Uani 1 1 d . . . . .
W2 W -0.00888(5) 0.39235(4) 0.12756(3) 0.04575(18) Uani 1 1 d . . . . .
W3 W -0.06303(5) 0.22565(4) 0.03825(3) 0.0512(2) Uani 1 1 d . . . . .
W4 W 0.08082(5) 0.21831(4) -0.03323(3) 0.0551(2) Uani 1 1 d . . . . .
W5 W 0.28324(5) 0.37616(4) -0.02554(3) 0.0549(2) Uani 1 1 d . . . . .
W6 W 0.32947(5) 0.52976(4) 0.05736(3) 0.04877(19) Uani 1 1 d . . . . .
W7 W 0.59625(6) 0.10503(5) 0.32343(3) 0.0687(3) Uani 1 1 d . . . . .
W8 W 0.70008(6) 0.27576(5) 0.39251(3) 0.0693(2) Uani 1 1 d . . . . .
W9 W 0.59799(6) 0.33701(4) 0.48597(3) 0.0644(2) Uani 1 1 d . . . . .
W10 W 0.40502(6) 0.22406(4) 0.50671(3) 0.0593(2) Uani 1 1 d . . . . .
W11 W 0.29663(6) 0.04091(4) 0.43180(3) 0.0571(2) Uani 1 1 d . U . . .
W12 W 0.38726(6) -0.01784(4) 0.34275(3) 0.0624(2) Uani 1 1 d . . . . .
Cs1 Cs -0.04704(8) 0.57184(6) 0.04776(5) 0.0719(4) Uani 1 1 d . . . . .
Cs2 Cs 0.60158(10) 0.11824(7) 0.50679(5) 0.0845(4) Uani 1 1 d . . . . .
Se1 Se 0.16032(11) 0.36417(8) 0.07865(6) 0.0438(4) Uani 1 1 d . . . . .
Se2 Se 0.46905(13) 0.17692(9) 0.38571(6) 0.0544(5) Uani 1 1 d . . . . .
Ni1 Ni 0.54697(16) 0.34522(13) 0.16795(9) 0.0601(6) Uani 1 1 d . . . . .
Ni2 Ni 0.28268(16) 0.41581(12) 0.35209(8) 0.0593(6) Uani 1 1 d . . . . .
Ni3 Ni 0.10825(18) 0.04726(11) 0.17782(9) 0.0733(8) Uani 1 1 d . . . . .
Ni4 Ni 0.2550(2) 0.20301(18) 0.21705(14) 0.0562(9) Uiso 0.65 1 d . . P A 1
Ni5 Ni 0.3009(5) 0.3144(4) 0.2669(3) 0.0683(19) Uiso 0.35 1 d . . P A 2
P1 P 0.4170(3) 0.4082(3) 0.10599(19) 0.0549(13) Uani 1 1 d . . . . .
P2 P 0.1718(3) 0.4187(2) 0.23455(16) 0.0459(11) Uani 1 1 d . . . . .
P3 P 0.0860(3) 0.1528(2) 0.09216(16) 0.0452(11) Uani 1 1 d . . . . .
P4 P 0.5706(4) 0.2476(3) 0.2599(2) 0.0680(15) Uani 1 1 d . . . . .
P5 P 0.4068(4) 0.3443(2) 0.41193(18) 0.0559(13) Uani 1 1 d . . . . .
P6 P 0.2327(4) 0.0505(2) 0.29180(18) 0.0583(13) Uani 1 1 d . . . . .
Na1 Na 0.4058(6) 0.0584(4) 0.5905(3) 0.085(2) Uani 1 1 d . . . . .
Na2 Na 0.1944(5) 0.6486(4) 0.0092(3) 0.083(2) Uani 1 1 d . . . . .
N1 N 0.5752(10) 0.4057(8) 0.1017(6) 0.072(5) Uani 1 1 d D U . . .
N2 N 0.2152(9) 0.4871(7) 0.3428(6) 0.065(4) Uani 1 1 d . . . . .
N3 N -0.0001(11) 0.0116(8) 0.1048(6) 0.076(5) Uani 1 1 d . U . . .
N4 N 0.6653(11) 0.3292(9) 0.1916(6) 0.086(5) Uani 1 1 d D . . . .
N5 N 0.3298(12) 0.4328(9) 0.4428(6) 0.082(5) Uani 1 1 d . . . . .
N6 N 0.0855(12) -0.0506(7) 0.2128(5) 0.083(6) Uani 1 1 d D . . . .
C1 C 0.5269(12) 0.4512(9) 0.0930(7) 0.069(5) Uani 1 1 d . . . . .
H1A H 0.519461 0.463426 0.054409 0.083 Uiso 1 1 calc R . . . .
H1B H 0.560503 0.496369 0.118064 0.083 Uiso 1 1 calc R . . . .
C2 C 0.5511(13) 0.3552(10) 0.0509(7) 0.082(6) Uani 1 1 d D U . . .
H2A H 0.604716 0.358494 0.041388 0.098 Uiso 1 1 calc R . . . .
H2B H 0.516057 0.370442 0.019573 0.098 Uiso 1 1 calc R . . . .
C3 C 0.5006(16) 0.2782(11) 0.0574(11) 0.105(7) Uani 1 1 d D U . . .
C4 C 0.1406(11) 0.4567(9) 0.2901(7) 0.066(5) Uani 1 1 d . . . . .
H4A H 0.121138 0.495215 0.276173 0.079 Uiso 1 1 calc R . . . .
H4B H 0.091221 0.418590 0.299154 0.079 Uiso 1 1 calc R . . . .
C5 C 0.2763(15) 0.5605(11) 0.3426(9) 0.085(6) Uani 1 1 d . U . . .
H5A H 0.287563 0.588049 0.378483 0.102 Uiso 1 1 calc R . . . .
H5B H 0.247948 0.583030 0.313138 0.102 Uiso 1 1 calc R . . . .
C6 C 0.3630(19) 0.5679(12) 0.3336(7) 0.091(8) Uani 1 1 d . U . . .
C7 C 0.0244(11) 0.0587(7) 0.0633(6) 0.053(5) Uani 1 1 d . . . . .
H7A H -0.028738 0.055110 0.034680 0.063 Uiso 1 1 calc R . . . .
H7B H 0.059749 0.042453 0.044914 0.063 Uiso 1 1 calc R . . . .
C8 C -0.0831(16) 0.0120(11) 0.1209(9) 0.104(8) Uani 1 1 d . . . . .
H8A H -0.109869 0.039556 0.095370 0.125 Uiso 1 1 calc R . . . .
H8B H -0.126267 -0.037788 0.116742 0.125 Uiso 1 1 calc R . . . .
C9 C -0.060(2) 0.0451(18) 0.1796(15) 0.149(10) Uani 1 1 d . U . . .
C10 C 0.6471(13) 0.2614(10) 0.2179(8) 0.078(6) Uani 1 1 d . . . . .
H10A H 0.702382 0.261469 0.241687 0.094 Uiso 1 1 calc R . . . .
H10B H 0.623482 0.220581 0.188489 0.094 Uiso 1 1 calc R . . . .
C11 C 0.7275(14) 0.3911(10) 0.2326(9) 0.101(7) Uani 1 1 d D U . . .
H11A H 0.776307 0.417483 0.217035 0.121 Uiso 1 1 calc R . . . .
H11B H 0.751362 0.371963 0.266253 0.121 Uiso 1 1 calc R . . . .
C12 C 0.6941(18) 0.4446(12) 0.2505(10) 0.090(7) Uani 1 1 d D U . . .
C13 C 0.4119(13) 0.4230(8) 0.4568(7) 0.066(5) Uani 1 1 d . . . . .
H13A H 0.426596 0.414672 0.496292 0.079 Uiso 1 1 calc R . . . .
H13B H 0.458454 0.467321 0.451815 0.079 Uiso 1 1 calc R . . . .
C14 C 0.2615(14) 0.3827(11) 0.4662(8) 0.084(6) Uani 1 1 d . U . . .
H14A H 0.241403 0.411597 0.487450 0.101 Uiso 1 1 calc R . . . .
H14B H 0.288153 0.356092 0.492760 0.101 Uiso 1 1 calc R . . . .
C15 C 0.1803(18) 0.3269(14) 0.4230(10) 0.103(7) Uani 1 1 d . U . . .
C16 C 0.1331(12) -0.0326(9) 0.2754(7) 0.069(5) Uani 1 1 d . U . . .
H16A H 0.148782 -0.073175 0.288739 0.082 Uiso 1 1 calc R . . . .
H16B H 0.093039 -0.027390 0.295819 0.082 Uiso 1 1 calc R . . . .
C17 C 0.1272(16) -0.0897(13) 0.1894(10) 0.112(8) Uani 1 1 d D U . . .
H17A H 0.082374 -0.133373 0.165988 0.134 Uiso 1 1 calc R . . . .
H17B H 0.163953 -0.104766 0.219731 0.134 Uiso 1 1 calc R . . . .
C18 C 0.1830(15) -0.0432(14) 0.1545(10) 0.101(8) Uani 1 1 d . U . . .
O1 O 0.2279(8) 0.6183(5) 0.1865(5) 0.069(3) Uani 1 1 d . . . . .
O2 O -0.0802(8) 0.3776(6) 0.1686(5) 0.070(3) Uani 1 1 d . . . . .
O3 O 0.1361(7) 0.5705(5) 0.0753(5) 0.058(3) Uani 1 1 d . . . . .
O4 O 0.0878(7) 0.3674(5) 0.1946(4) 0.048(3) Uani 1 1 d . . . . .
O5 O -0.0660(7) 0.4118(6) 0.0650(4) 0.061(3) Uani 1 1 d . . . . .
O6 O 0.0748(6) 0.3044(5) 0.0282(4) 0.040(2) Uani 1 1 d . . . . .
O7 O 0.4253(8) 0.6051(6) 0.0784(5) 0.073(4) Uani 1 1 d . . . . .
O8 O 0.2183(7) 0.4148(5) 0.0354(4) 0.046(3) Uani 1 1 d . . . . .
O9 O 0.2638(7) 0.5611(6) 0.0077(4) 0.059(3) Uani 1 1 d . . . . .
O10 O 0.1110(7) 0.4203(5) 0.0910(4) 0.043(3) Uani 1 1 d . . . . .
O11 O 0.1368(7) 0.1896(5) 0.0503(4) 0.053(3) Uani 1 1 d . . . . .
O12 O -0.0261(7) 0.1744(5) -0.0106(4) 0.051(3) Uani 1 1 d . . . . .
O13 O 0.0248(8) 0.1898(5) 0.1018(4) 0.053(3) Uani 1 1 d . . . . .
O14 O 0.3835(7) 0.4671(6) 0.1178(4) 0.056(3) Uani 1 1 d D . . . .
O15 O 0.2252(7) 0.4791(5) 0.2035(4) 0.049(3) Uani 1 1 d . . . . .
O16 O 0.2803(7) 0.5358(5) 0.1180(4) 0.054(3) Uani 1 1 d . . . . .
O17 O 0.1471(6) 0.1493(5) 0.1482(4) 0.044(3) Uani 1 1 d . . . . .
O18 O -0.1088(8) 0.2722(6) -0.0117(5) 0.065(3) Uani 1 1 d . . . . .
O19 O 0.0690(7) 0.4927(5) 0.1570(4) 0.051(3) Uani 1 1 d . . . . .
O20 O 0.2107(8) 0.3961(6) -0.0802(4) 0.071(4) Uani 1 1 d . . . . .
O21 O 0.3539(7) 0.3539(6) 0.0557(4) 0.058(3) Uani 1 1 d . . . . .
O22 O 0.2266(8) 0.3775(5) 0.2662(4) 0.057(3) Uani 1 1 d . . . . .
O23 O 0.3564(7) 0.4747(6) 0.0046(4) 0.060(3) Uani 1 1 d . . . . .
O24 O -0.1551(8) 0.1551(6) 0.0476(5) 0.068(3) Uani 1 1 d . . . . .
O25 O 0.2011(8) 0.2801(6) -0.0171(4) 0.062(3) Uani 1 1 d . . . . .
O26 O 0.4342(7) 0.3681(6) 0.1571(4) 0.057(3) Uani 1 1 d . . . . .
O27 O -0.0318(7) 0.2944(5) 0.1024(4) 0.048(3) Uani 1 1 d . . . . .
O28 O 0.0809(9) 0.1401(6) -0.0663(5) 0.078(4) Uani 1 1 d . . . . .
O29 O 0.0388(7) 0.2616(6) -0.0864(5) 0.076(4) Uani 1 1 d . . . . .
O30 O 0.3455(9) 0.3545(7) -0.0596(5) 0.086(4) Uani 1 1 d . . . . .
O31 O -0.119(2) 0.0614(15) 0.1957(12) 0.241(12) Uiso 1 1 d . . . . .
O32 O 0.0183(12) 0.0691(9) 0.2122(7) 0.116(5) Uani 1 1 d . U . . .
O33 O 0.3830(10) 0.5052(7) 0.3388(5) 0.088(4) Uani 1 1 d . U . . .
O34 O 0.4229(15) 0.6236(8) 0.3279(8) 0.159(9) Uani 1 1 d . . . . .
O35 O 0.4887(10) 0.2635(7) 0.1054(6) 0.097(5) Uani 1 1 d . U . . .
O36 O 0.4683(14) 0.2311(11) 0.0130(8) 0.167(8) Uani 1 1 d . . . . .
O37 O 0.1266(15) 0.2803(12) 0.4413(8) 0.182(9) Uani 1 1 d . U . . .
O38 O 0.4969(7) 0.2187(5) 0.4516(4) 0.047(3) Uani 1 1 d . . . . .
O39 O 0.6338(8) 0.0629(6) 0.3811(5) 0.074(4) Uani 1 1 d . . . . .
O40 O 0.4569(9) 0.1798(6) 0.5541(5) 0.076(4) Uani 1 1 d . . . . .
O41 O 0.5704(7) 0.1772(5) 0.3863(4) 0.046(3) Uani 1 1 d . . . . .
O42 O 0.3554(7) 0.2720(6) 0.4334(5) 0.060(3) Uani 1 1 d . . . . .
O43 O 0.2465(7) 0.0795(5) 0.3516(4) 0.060(3) Uani 1 1 d . . . . .
O44 O 0.2130(7) 0.1026(5) 0.2501(4) 0.052(3) Uani 1 1 d . . . . .
O45 O 0.5015(8) 0.3159(6) 0.5197(4) 0.067(4) Uani 1 1 d . . . . .
O46 O 0.5001(9) 0.3536(6) 0.4149(4) 0.071(4) Uani 1 1 d . . . . .
O47 O 0.3590(8) 0.0233(6) 0.4917(4) 0.067(4) Uani 1 1 d . . . . .
O48 O 0.2969(7) -0.0349(5) 0.3805(4) 0.060(3) Uani 1 1 d . . . . .
O49 O 0.3543(7) 0.3511(5) 0.3527(4) 0.051(3) Uani 1 1 d . . . . .
O50 O 0.4220(8) 0.0896(5) 0.3998(4) 0.059(3) Uani 1 1 d . . . . .
O51 O 0.5328(8) 0.1664(6) 0.2673(4) 0.066(4) Uani 1 1 d D . . . .
O52 O 0.4602(9) -0.0380(6) 0.3980(4) 0.077(4) Uani 1 1 d . . . . .
O53 O 0.6172(8) 0.2943(6) 0.3152(5) 0.061(3) Uani 1 1 d . . . . .
O54 O 0.4751(9) 0.0458(6) 0.3108(4) 0.067(4) Uani 1 1 d . . . . .
O55 O 0.3083(8) 0.0320(6) 0.2856(4) 0.068(4) Uani 1 1 d . . . . .
O56 O 0.4995(9) 0.2717(6) 0.2247(5) 0.076(4) Uani 1 1 d . . . . .
O57 O 0.6571(8) 0.3000(7) 0.5337(5) 0.077(4) Uani 1 1 d . . . . .
O58 O 0.3389(9) 0.2452(6) 0.5414(5) 0.078(4) Uani 1 1 d . . . . .
O59 O 0.7450(9) 0.2452(7) 0.4550(5) 0.083(4) Uani 1 1 d . . . . .
O60 O 0.6938(9) 0.1983(7) 0.3409(5) 0.086(4) Uani 1 1 d . . . . .
O61 O 0.6439(7) 0.3278(6) 0.4238(4) 0.061(3) Uani 1 1 d . . . . .
O62 O 0.3239(7) 0.1401(5) 0.4574(4) 0.055(3) Uani 1 1 d . . . . .
O63 O 0.1933(9) -0.0007(6) 0.4387(5) 0.080(4) Uani 1 1 d . U . . .
O64 O 0.3406(10) -0.0962(6) 0.2956(5) 0.096(5) Uani 1 1 d . . . . .
O65 O 0.1798(10) 0.3334(7) 0.3704(5) 0.088(4) Uani 1 1 d . U . . .
O66 O 0.7891(9) 0.3458(7) 0.3831(6) 0.096(5) Uani 1 1 d . . . . .
O67 O 0.6526(9) 0.4298(7) 0.5067(5) 0.092(4) Uani 1 1 d . . . . .
O68 O 0.6235(11) 0.0697(8) 0.2695(5) 0.104(5) Uani 1 1 d . . . . .
O69 O 0.1871(11) 0.0192(8) 0.1437(6) 0.113(5) Uani 1 1 d . U . . .
O70 O 0.6154(9) 0.4329(8) 0.2293(6) 0.105(5) Uani 1 1 d . . . . .
O71 O 0.2275(15) -0.0712(12) 0.1334(10) 0.203(11) Uani 1 1 d . . . . .
O72 O 0.7452(12) 0.4926(12) 0.2886(9) 0.186(9) Uani 1 1 d . . . . .
O73 O 0.3627(7) 0.2439(6) 0.2795(4) 0.063(3) Uani 1 1 d . . . . .
O74 O 0.2710(8) 0.3005(6) 0.1851(4) 0.065(3) Uani 1 1 d . . . . .
O75 O 0.1797(9) 0.2297(7) 0.2653(6) 0.098(5) Uani 1 1 d . . . . .
O76 O 0.3821(8) 0.2929(6) 0.2114(5) 0.069(3) Uani 1 1 d . . . . .
O12W O 0.0306(8) 0.2326(5) 0.1997(4) 0.059(3) Uani 1 1 d . . . . .
O13W O 0.5816(9) 0.3996(7) 0.3405(5) 0.089(4) Uani 1 1 d . . . . .
O14W O 0.2953(8) 0.2192(7) 0.0604(5) 0.084(4) Uani 1 1 d . . . . .
O1W O 0.1963(10) 0.1844(7) 0.3684(6) 0.098(4) Uiso 1 1 d . . . . .
O2W O 0.3868(10) 0.0781(8) 0.2044(6) 0.109(5) Uiso 1 1 d D . . . .
O3W O 0.4022(11) 0.5196(9) 0.2172(7) 0.129(6) Uiso 1 1 d D . . . .
O4W O 0.3319(12) 0.1825(9) 0.1671(7) 0.135(6) Uiso 1 1 d . . . . .
O5W O -0.2269(12) 0.4638(9) 0.1157(7) 0.131(6) Uiso 1 1 d . . . . .
O6W O 0.2586(15) 0.6957(11) -0.0814(9) 0.185(8) Uiso 1 1 d . . . . .
O7W O 0.4666(15) 0.1248(11) 0.6849(9) 0.183(8) Uiso 1 1 d . . . . .
O8W O 0.0163(15) 0.2469(12) 0.2973(10) 0.194(9) Uiso 1 1 d . . . . .
O9W O 0.8117(17) 0.1174(13) 0.4672(10) 0.213(10) Uiso 1 1 d . . . . .
O10W O 0.4498(16) 0.4115(12) 0.2732(10) 0.202(9) Uiso 1 1 d . . . . .
O11W O -0.147(2) 0.2090(17) 0.1795(14) 0.304(16) Uiso 1 1 d . . . . .

loop_
_atom_site_aniso_label
_atom_site_aniso_U_11
_atom_site_aniso_U_22
_atom_site_aniso_U_33
_atom_site_aniso_U_23
_atom_site_aniso_U_13
_atom_site_aniso_U_12
W1 0.0536(5) 0.0344(4) 0.0463(4) 0.0102(3) -0.0012(3) 0.0220(3)
W2 0.0494(4) 0.0431(4) 0.0456(4) 0.0144(3) 0.0052(3) 0.0236(4)
W3 0.0520(5) 0.0395(4) 0.0490(4) 0.0093(3) -0.0037(3) 0.0141(4)
W4 0.0820(6) 0.0408(4) 0.0364(4) 0.0041(3) 0.0043(4) 0.0246(4)
W5 0.0707(5) 0.0562(5) 0.0469(4) 0.0238(3) 0.0193(4) 0.0321(4)
W6 0.0486(5) 0.0437(4) 0.0495(4) 0.0220(3) 0.0053(3) 0.0177(4)
W7 0.1018(7) 0.0777(6) 0.0535(5) 0.0275(4) 0.0213(5) 0.0641(6)
W8 0.0707(6) 0.0722(6) 0.0712(5) 0.0296(4) 0.0089(5) 0.0407(5)
W9 0.0781(6) 0.0493(5) 0.0574(5) 0.0010(4) -0.0108(4) 0.0340(4)
W10 0.0901(6) 0.0580(5) 0.0377(4) 0.0096(3) 0.0048(4) 0.0452(5)
W11 0.0819(6) 0.0478(4) 0.0465(4) 0.0190(3) 0.0096(4) 0.0352(4)
W12 0.1051(7) 0.0481(4) 0.0439(4) 0.0155(3) 0.0090(4) 0.0476(5)
Cs1 0.0721(9) 0.0681(8) 0.0759(8) 0.0284(6) 0.0030(7) 0.0381(7)
Cs2 0.1248(12) 0.0759(9) 0.0671(8) 0.0348(7) 0.0154(8) 0.0609(9)
Se1 0.0509(11) 0.0397(9) 0.0388(8) 0.0141(7) 0.0025(8) 0.0212(8)
Se2 0.0765(13) 0.0468(10) 0.0400(9) 0.0127(8) 0.0016(9) 0.0330(10)
Ni1 0.0641(16) 0.0743(16) 0.0574(14) 0.0359(12) 0.0196(12) 0.0413(14)
Ni2 0.0816(18) 0.0586(15) 0.0423(12) 0.0049(10) -0.0046(12) 0.0459(14)
Ni3 0.110(2) 0.0368(13) 0.0457(13) 0.0147(10) -0.0101(13) 0.0178(14)
P1 0.052(3) 0.067(3) 0.055(3) 0.036(2) 0.015(2) 0.033(3)
P2 0.058(3) 0.046(3) 0.033(2) 0.0071(19) -0.001(2) 0.028(2)
P3 0.064(3) 0.028(2) 0.038(2) 0.0043(18) 0.003(2) 0.018(2)
P4 0.074(4) 0.090(4) 0.058(3) 0.040(3) 0.017(3) 0.052(3)
P5 0.074(4) 0.041(3) 0.050(3) 0.007(2) -0.005(3) 0.033(3)
P6 0.081(4) 0.043(3) 0.045(3) 0.017(2) 0.000(3) 0.029(3)
Na1 0.125(7) 0.083(5) 0.066(5) 0.027(4) 0.016(5) 0.066(5)
Na2 0.083(6) 0.063(5) 0.088(5) 0.028(4) -0.004(4) 0.029(4)
N1 0.084(12) 0.090(12) 0.074(9) 0.062(8) 0.031(9) 0.062(10)
N2 0.053(10) 0.058(10) 0.068(10) -0.007(7) -0.029(8) 0.033(8)
N3 0.078(8) 0.063(8) 0.071(8) 0.021(6) 0.002(7) 0.020(7)
N4 0.084(13) 0.122(15) 0.078(11) 0.058(11) 0.029(10) 0.065(12)
N5 0.102(14) 0.092(13) 0.055(10) 0.024(9) 0.003(10) 0.054(11)
N6 0.166(17) 0.053(9) 0.025(7) 0.008(6) 0.002(9) 0.054(11)
C1 0.084(15) 0.055(12) 0.053(11) 0.022(9) 0.017(10) 0.010(11)
C2 0.090(16) 0.116(17) 0.080(12) 0.062(10) 0.041(12) 0.074(15)
C3 0.110(11) 0.101(11) 0.093(9) 0.028(9) 0.028(8) 0.029(8)
C4 0.059(13) 0.062(12) 0.081(13) 0.009(10) 0.002(10) 0.040(10)
C5 0.088(10) 0.081(10) 0.085(10) 0.021(8) 0.003(8) 0.045(8)
C6 0.15(2) 0.080(16) 0.040(11) 0.035(11) 0.013(13) 0.049(16)
C7 0.065(12) 0.017(8) 0.048(10) -0.009(7) -0.021(8) 0.008(8)
C8 0.13(2) 0.076(16) 0.092(17) 0.037(13) 0.005(16) 0.033(15)
C9 0.135(11) 0.158(13) 0.145(13) 0.011(9) 0.025(8) 0.057(9)
C10 0.081(15) 0.088(15) 0.097(15) 0.037(12) 0.034(13) 0.060(13)
C11 0.092(11) 0.110(11) 0.100(11) 0.028(8) 0.022(8) 0.040(8)
C12 0.096(11) 0.088(10) 0.092(10) 0.004(8) 0.034(8) 0.036(8)
C13 0.088(15) 0.036(10) 0.052(11) -0.009(8) -0.011(10) 0.020(10)
C14 0.087(10) 0.093(10) 0.066(9) 0.018(8) 0.017(8) 0.029(8)
C15 0.107(11) 0.108(11) 0.084(8) 0.018(8) 0.027(8) 0.029(8)
C16 0.074(9) 0.060(8) 0.059(8) 0.005(7) 0.007(7) 0.018(7)
C17 0.113(11) 0.101(11) 0.106(11) 0.029(9) 0.015(8) 0.032(9)
C18 0.080(17) 0.113(15) 0.125(19) 0.026(16) 0.010(15) 0.065(16)
O1 0.068(9) 0.042(7) 0.084(9) -0.006(6) -0.006(7) 0.022(6)
O2 0.074(9) 0.064(8) 0.081(9) 0.018(7) 0.026(7) 0.035(7)
O3 0.039(7) 0.052(7) 0.078(8) 0.027(6) -0.005(6) 0.023(6)
O4 0.059(7) 0.034(6) 0.039(6) 0.012(5) -0.007(5) 0.015(5)
O5 0.061(8) 0.063(8) 0.059(7) 0.036(6) 0.004(6) 0.033(6)
O6 0.049(7) 0.028(5) 0.040(6) 0.010(4) 0.002(5) 0.017(5)
O7 0.062(8) 0.080(9) 0.069(8) 0.038(7) 0.016(7) 0.020(7)
O8 0.049(7) 0.042(6) 0.060(7) 0.015(5) 0.028(6) 0.021(5)
O9 0.067(8) 0.061(7) 0.043(6) 0.016(5) -0.007(6) 0.030(6)
O10 0.053(7) 0.041(6) 0.037(6) 0.006(5) 0.007(5) 0.024(5)
O11 0.075(8) 0.057(7) 0.037(6) 0.019(5) 0.020(6) 0.035(6)
O12 0.052(7) 0.024(6) 0.058(7) 0.007(5) -0.003(6) 0.006(5)
O13 0.096(9) 0.051(7) 0.046(6) 0.035(5) 0.031(6) 0.058(7)
O14 0.046(7) 0.064(8) 0.056(7) 0.027(6) 0.009(6) 0.021(6)
O15 0.052(7) 0.058(7) 0.037(6) 0.020(5) 0.006(5) 0.025(6)
O16 0.050(7) 0.048(7) 0.053(7) 0.017(5) -0.008(6) 0.023(6)
O17 0.052(7) 0.035(6) 0.029(5) 0.012(4) -0.005(5) 0.011(5)
O18 0.073(9) 0.058(8) 0.068(8) 0.019(6) 0.005(7) 0.040(7)
O19 0.057(7) 0.045(6) 0.054(7) 0.009(5) 0.006(6) 0.030(6)
O20 0.097(10) 0.081(9) 0.046(7) 0.031(6) 0.012(7) 0.051(8)
O21 0.069(8) 0.056(7) 0.057(7) 0.024(6) 0.008(6) 0.038(7)
O22 0.083(9) 0.060(7) 0.042(6) 0.026(5) 0.009(6) 0.049(7)
O23 0.037(7) 0.078(8) 0.071(8) 0.045(6) 0.020(6) 0.026(6)
O24 0.077(9) 0.056(8) 0.063(8) -0.004(6) 0.006(7) 0.025(7)
O25 0.075(9) 0.069(8) 0.055(7) 0.011(6) 0.027(7) 0.036(7)
O26 0.043(7) 0.068(8) 0.070(7) 0.047(6) 0.018(6) 0.030(6)
O27 0.056(7) 0.044(6) 0.038(6) 0.005(5) 0.002(5) 0.021(6)
O28 0.110(11) 0.058(8) 0.063(8) 0.004(6) 0.018(8) 0.034(8)
O29 0.058(8) 0.093(9) 0.066(8) 0.057(7) -0.002(6) 0.029(7)
O30 0.110(12) 0.084(10) 0.089(10) 0.044(8) 0.041(9) 0.055(9)
O32 0.106(8) 0.132(9) 0.102(8) 0.034(7) 0.029(7) 0.036(7)
O33 0.126(13) 0.062(9) 0.069(9) 0.004(7) 0.005(8) 0.042(9)
O34 0.25(2) 0.047(10) 0.182(19) 0.049(11) 0.109(18) 0.028(13)
O35 0.136(13) 0.063(9) 0.088(9) 0.031(8) 0.042(10) 0.024(9)
O36 0.19(2) 0.152(17) 0.122(15) -0.005(13) 0.076(15) 0.005(15)
O37 0.175(15) 0.173(15) 0.155(14) 0.055(12) 0.061(12) 0.008(12)
O38 0.058(7) 0.037(6) 0.041(6) 0.007(5) 0.006(5) 0.018(5)
O39 0.092(10) 0.070(8) 0.068(8) 0.016(6) -0.002(7) 0.056(8)
O40 0.100(10) 0.063(8) 0.071(8) 0.027(6) 0.003(7) 0.051(8)
O41 0.061(8) 0.044(6) 0.044(6) 0.020(5) 0.019(6) 0.029(6)
O42 0.061(8) 0.053(7) 0.079(8) 0.033(6) 0.021(7) 0.035(6)
O43 0.074(9) 0.050(7) 0.051(7) 0.013(5) -0.006(6) 0.031(6)
O44 0.060(8) 0.040(6) 0.049(6) 0.015(5) -0.002(6) 0.023(6)
O45 0.103(10) 0.057(8) 0.035(6) -0.001(5) -0.015(6) 0.045(7)
O46 0.097(10) 0.057(8) 0.057(7) 0.025(6) -0.006(7) 0.046(7)
O47 0.103(10) 0.078(8) 0.044(6) 0.030(6) 0.018(7) 0.061(8)
O48 0.074(9) 0.037(6) 0.060(7) 0.022(5) 0.006(6) 0.020(6)
O49 0.070(8) 0.040(6) 0.042(6) 0.000(5) -0.007(6) 0.034(6)
O50 0.086(9) 0.040(6) 0.059(7) 0.015(5) 0.008(6) 0.040(6)
O51 0.106(10) 0.068(8) 0.051(7) 0.028(6) 0.020(7) 0.062(8)
O52 0.131(12) 0.066(8) 0.053(7) 0.034(6) 0.020(7) 0.063(8)
O53 0.068(8) 0.066(8) 0.059(8) 0.028(6) 0.019(7) 0.038(7)
O54 0.119(11) 0.077(8) 0.046(7) 0.025(6) 0.025(7) 0.079(8)
O55 0.086(10) 0.060(8) 0.048(7) 0.010(6) -0.005(7) 0.031(7)
O56 0.102(11) 0.083(9) 0.069(8) 0.048(7) 0.041(8) 0.054(8)
O57 0.089(10) 0.091(9) 0.064(8) 0.028(7) 0.003(7) 0.057(8)
O58 0.106(11) 0.083(9) 0.058(8) 0.024(7) 0.015(7) 0.057(8)
O59 0.108(11) 0.085(9) 0.075(9) 0.032(7) 0.024(8) 0.057(9)
O60 0.095(11) 0.123(12) 0.070(8) 0.056(8) 0.017(8) 0.077(10)
O61 0.066(8) 0.061(8) 0.055(7) 0.011(6) 0.003(6) 0.033(7)
O62 0.069(8) 0.051(7) 0.040(6) 0.000(5) 0.000(6) 0.026(6)
O63 0.104(9) 0.076(9) 0.076(9) 0.027(7) 0.024(8) 0.053(8)
O64 0.169(15) 0.054(8) 0.074(9) 0.026(7) 0.031(9) 0.054(9)
O65 0.124(12) 0.080(9) 0.059(7) 0.020(7) 0.026(8) 0.039(9)
O66 0.081(10) 0.105(11) 0.094(10) 0.034(8) 0.002(8) 0.042(9)
O67 0.110(12) 0.065(9) 0.084(10) -0.006(7) -0.007(8) 0.038(8)
O68 0.150(15) 0.130(12) 0.080(10) 0.033(9) 0.036(10) 0.103(12)
O69 0.133(9) 0.080(7) 0.119(9) 0.030(7) 0.001(7) 0.053(7)
O70 0.049(9) 0.134(13) 0.120(13) 0.000(10) 0.008(9) 0.031(9)
O71 0.19(2) 0.21(2) 0.29(3) -0.022(19) 0.07(2) 0.156(19)
O72 0.100(15) 0.20(2) 0.18(2) -0.064(17) -0.043(14) 0.019(14)
O73 0.066(8) 0.067(8) 0.053(7) 0.021(6) 0.000(6) 0.032(7)
O74 0.099(10) 0.050(7) 0.054(7) 0.025(6) 0.010(7) 0.043(7)
O75 0.093(11) 0.074(9) 0.109(11) -0.007(8) -0.009(9) 0.035(8)
O76 0.078(9) 0.062(8) 0.063(8) 0.016(6) 0.003(7) 0.034(7)
O12W 0.083(9) 0.033(6) 0.052(7) 0.000(5) 0.012(6) 0.018(6)
O13W 0.111(12) 0.089(10) 0.079(9) 0.019(8) 0.039(9) 0.043(9)
O14W 0.050(8) 0.080(9) 0.101(10) 0.026(8) 0.012(7) 0.009(7)

loop_
_atom_type_symbol
_atom_type_description
_atom_type_scat_dispersion_real
_atom_type_scat_dispersion_imag
_atom_type_scat_source
C C 0.0033 0.0016 'International Tables Vol C Tables 4.2.6.8 and 6.1.1.4'
H H 0.0000 0.0000 'International Tables Vol C Tables 4.2.6.8 and 6.1.1.4'
Cs Cs -0.3680 2.1192 'International Tables Vol C Tables 4.2.6.8 and 6.1.1.4'
N N 0.0061 0.0033 'International Tables Vol C Tables 4.2.6.8 and 6.1.1.4'
Na Na 0.0362 0.0249 'International Tables Vol C Tables 4.2.6.8 and 6.1.1.4'
Ni Ni 0.3393 1.1124 'International Tables Vol C Tables 4.2.6.8 and 6.1.1.4'
O O 0.0106 0.0060 'International Tables Vol C Tables 4.2.6.8 and 6.1.1.4'
P P 0.1023 0.0942 'International Tables Vol C Tables 4.2.6.8 and 6.1.1.4'
Se Se -0.0929 2.2259 'International Tables Vol C Tables 4.2.6.8 and 6.1.1.4'
W W -0.8490 6.8722 'International Tables Vol C Tables 4.2.6.8 and 6.1.1.4'

loop_
_geom_angle_atom_site_label_1
_geom_angle_atom_site_label_2
_geom_angle_atom_site_label_3
_geom_angle
_geom_angle_site_symmetry_1
_geom_angle_site_symmetry_3
_geom_angle_publ_flag
O1 W1 Cs1 98.5(4) . . ?
O1 W1 O3 102.8(5) . . ?
O1 W1 O10 167.2(4) . . ?
O1 W1 O15 89.7(4) . . ?
O1 W1 O16 102.1(5) . . ?
O1 W1 O19 99.6(5) . . ?
O3 W1 Cs1 37.5(4) . . ?
O3 W1 O10 88.2(4) . . ?
O3 W1 O15 167.5(4) . . ?
O3 W1 O16 96.8(5) . . ?
O3 W1 O19 96.0(4) . . ?
O10 W1 Cs1 86.1(2) . . ?
O15 W1 Cs1 142.3(3) . . ?
O15 W1 O10 79.6(3) . . ?
O16 W1 Cs1 133.4(3) . . ?
O16 W1 O10 83.0(4) . . ?
O16 W1 O15 79.4(4) . . ?
O16 W1 O19 151.7(4) . . ?
O19 W1 Cs1 59.6(3) . . ?
O19 W1 O10 72.3(4) . . ?
O19 W1 O15 82.7(4) . . ?
O2 W2 Cs1 99.3(3) . . ?
O2 W2 O4 91.8(5) . . ?
O2 W2 O5 102.9(5) . . ?
O2 W2 O10 167.3(5) . . ?
O2 W2 O19 99.2(5) . . ?
O2 W2 O27 100.2(5) . . ?
O4 W2 Cs1 140.9(2) . . ?
O4 W2 O10 77.3(3) . . ?
O5 W2 Cs1 39.1(4) . . ?
O5 W2 O4 165.2(5) . . ?
O5 W2 O10 88.3(4) . . ?
O5 W2 O19 96.8(4) . . ?
O5 W2 O27 96.7(5) . . ?
O10 W2 Cs1 85.6(2) . . ?
O19 W2 Cs1 58.6(3) . . ?
O19 W2 O4 82.8(4) . . ?
O19 W2 O10 73.2(4) . . ?
O27 W2 Cs1 134.9(3) . . ?
O27 W2 O4 78.4(4) . . ?
O27 W2 O10 84.1(4) . . ?
O27 W2 O19 153.2(4) . . ?
O12 W3 O6 71.4(4) . . ?
O12 W3 O13 80.3(4) . . ?
O13 W3 O6 80.0(3) . . ?
O18 W3 O6 86.3(4) . . ?
O18 W3 O12 98.5(5) . . ?
O18 W3 O13 165.9(5) . . ?
O18 W3 O27 97.0(5) . . ?
O24 W3 O6 168.7(4) . . ?
O24 W3 O12 100.5(5) . . ?
O24 W3 O13 91.0(5) . . ?
O24 W3 O18 103.0(5) . . ?
O24 W3 O27 102.3(5) . . ?
O27 W3 O6 82.6(4) . . ?
O27 W3 O12 148.6(4) . . ?
O27 W3 O13 78.0(4) . . ?
O6 W4 Cs1 44.4(2) . 2_565 ?
O11 W4 Cs1 120.3(3) . 2_565 ?
O11 W4 O6 77.8(3) . . ?
O12 W4 Cs1 91.8(3) . 2_565 ?
O12 W4 O6 72.3(4) . . ?
O12 W4 O11 81.1(4) . . ?
O25 W4 Cs1 82.2(3) . 2_565 ?
O25 W4 O6 83.9(4) . . ?
O25 W4 O11 77.6(4) . . ?
O25 W4 O12 150.9(4) . . ?
O28 W4 Cs1 148.8(4) . 2_565 ?
O28 W4 O6 166.0(4) . . ?
O28 W4 O11 90.4(4) . . ?
O28 W4 O12 98.8(5) . . ?
O28 W4 O25 100.9(5) . . ?
O29 W4 Cs1 43.4(4) . 2_565 ?
O29 W4 O6 85.9(5) . . ?
O29 W4 O11 163.6(5) . . ?
O29 W4 O12 96.0(5) . . ?
O29 W4 O25 98.9(5) . . ?
O29 W4 O28 106.0(6) . . ?
O8 W5 Cs1 45.1(2) . 2_565 ?
O20 W5 Cs1 42.7(4) . 2_565 ?
O20 W5 O8 86.6(4) . . ?
O20 W5 O21 166.0(5) . . ?
O20 W5 O23 96.5(5) . . ?
O20 W5 O25 97.0(5) . . ?
O21 W5 Cs1 123.3(3) . 2_565 ?
O21 W5 O8 79.8(4) . . ?
O23 W5 Cs1 90.0(3) . 2_565 ?
O23 W5 O8 71.6(4) . . ?
O23 W5 O21 82.1(4) . . ?
O23 W5 O25 149.9(4) . . ?
O25 W5 Cs1 81.9(3) . 2_565 ?
O25 W5 O8 82.5(4) . . ?
O25 W5 O21 78.3(4) . . ?
O30 W5 Cs1 144.1(4) . 2_565 ?
O30 W5 O8 170.0(5) . . ?
O30 W5 O20 101.9(6) . . ?
O30 W5 O21 92.1(5) . . ?
O30 W5 O23 101.7(6) . . ?
O30 W5 O25 101.7(5) . . ?
O7 W6 Cs1 148.7(4) . 2_565 ?
O7 W6 O8 168.1(4) . . ?
O7 W6 O9 102.2(5) . . ?
O7 W6 O14 91.4(4) . . ?
O7 W6 O16 99.4(5) . . ?
O7 W6 O23 101.7(5) . . ?
O8 W6 Cs1 42.7(2) . 2_565 ?
O9 W6 Cs1 46.6(4) . 2_565 ?
O9 W6 O8 88.7(4) . . ?
O9 W6 O14 166.3(5) . . ?
O9 W6 O16 97.4(5) . . ?
O9 W6 O23 96.6(5) . . ?
O14 W6 Cs1 119.7(3) . 2_565 ?
O14 W6 O8 78.0(4) . . ?
O16 W6 Cs1 85.0(3) . 2_565 ?
O16 W6 O8 83.7(4) . . ?
O16 W6 O14 78.0(4) . . ?
O16 W6 O23 151.5(4) . . ?
O23 W6 Cs1 86.9(3) . 2_565 ?
O23 W6 O8 72.0(4) . . ?
O23 W6 O14 82.5(4) . . ?
O39 W7 Cs2 45.9(4) . . ?
O39 W7 O41 87.9(4) . . ?
O39 W7 O51 164.4(5) . . ?
O39 W7 O54 95.9(5) . . ?
O39 W7 O60 98.1(5) . . ?
O41 W7 Cs2 42.4(2) . . ?
O51 W7 Cs2 118.8(3) . . ?
O51 W7 O41 77.4(3) . . ?
O54 W7 Cs2 85.3(3) . . ?
O54 W7 O41 84.6(4) . . ?
O54 W7 O51 77.9(4) . . ?
O54 W7 O60 152.0(5) . . ?
O60 W7 Cs2 87.2(4) . . ?
O60 W7 O41 71.8(5) . . ?
O60 W7 O51 82.2(4) . . ?
O68 W7 Cs2 148.2(4) . . ?
O68 W7 O39 102.4(5) . . ?
O68 W7 O41 166.8(5) . . ?
O68 W7 O51 93.0(5) . . ?
O68 W7 O54 102.3(6) . . ?
O68 W7 O60 98.2(7) . . ?
O41 W8 Cs2 45.1(2) . . ?
O53 W8 Cs2 124.6(3) . . ?
O53 W8 O41 80.7(4) . . ?
O59 W8 Cs2 42.9(5) . . ?
O59 W8 O41 86.7(5) . . ?
O59 W8 O53 167.4(5) . . ?
O59 W8 O60 96.7(5) . . ?
O59 W8 O61 97.9(5) . . ?
O60 W8 Cs2 90.8(3) . . ?
O60 W8 O41 72.0(5) . . ?
O60 W8 O53 80.5(4) . . ?
O61 W8 Cs2 82.8(3) . . ?
O61 W8 O41 83.4(4) . . ?
O61 W8 O53 79.6(4) . . ?
O61 W8 O60 150.5(5) . . ?
O66 W8 Cs2 145.2(4) . . ?
O66 W8 O41 168.8(5) . . ?
O66 W8 O53 89.9(5) . . ?
O66 W8 O59 102.7(6) . . ?
O66 W8 O60 100.5(6) . . ?
O66 W8 O61 101.0(6) . . ?
O38 W9 Cs2 45.7(2) . . ?
O45 W9 Cs2 91.8(3) . . ?
O45 W9 O38 71.7(4) . . ?
O45 W9 O46 80.7(4) . . ?
O46 W9 Cs2 120.5(3) . . ?
O46 W9 O38 76.6(4) . . ?
O57 W9 Cs2 44.0(4) . . ?
O57 W9 O38 87.9(5) . . ?
O57 W9 O45 96.4(5) . . ?
O57 W9 O46 164.4(5) . . ?
O57 W9 O61 98.1(5) . . ?
O57 W9 O67 103.2(6) . . ?
O61 W9 Cs2 81.9(3) . . ?
O61 W9 O38 84.4(4) . . ?
O61 W9 O45 151.4(4) . . ?
O61 W9 O46 78.7(4) . . ?
O67 W9 Cs2 146.5(4) . . ?
O67 W9 O38 167.1(5) . . ?
O67 W9 O45 100.2(6) . . ?
O67 W9 O46 92.5(5) . . ?
O67 W9 O61 100.3(6) . . ?
O40 W10 O38 86.3(5) . . ?
O40 W10 O42 165.9(5) . . ?
O40 W10 O45 97.2(5) . . ?
O40 W10 O62 96.9(5) . . ?
O42 W10 O38 80.0(4) . . ?
O45 W10 O38 71.9(4) . . ?
O45 W10 O42 81.7(4) . . ?
O58 W10 O38 167.8(4) . . ?
O58 W10 O40 104.0(5) . . ?
O58 W10 O42 90.0(4) . . ?
O58 W10 O45 99.9(6) . . ?
O58 W10 O62 102.5(6) . . ?
O62 W10 O38 82.4(4) . . ?
O62 W10 O42 78.2(4) . . ?
O62 W10 O45 149.8(4) . . ?
O43 W11 Cs2 140.6(3) . 2_656 ?
O43 W11 O50 77.8(4) . . ?
O47 W11 Cs2 39.2(4) . 2_656 ?
O47 W11 O43 166.6(5) . . ?
O47 W11 O48 96.7(5) . . ?
O47 W11 O50 89.1(5) . . ?
O47 W11 O62 96.0(5) . . ?
O48 W11 Cs2 58.5(3) . 2_656 ?
O48 W11 O43 82.3(4) . . ?
O48 W11 O50 72.0(4) . . ?
O50 W11 Cs2 85.3(2) . 2_656 ?
O62 W11 Cs2 134.0(3) . 2_656 ?
O62 W11 O43 79.8(4) . . ?
O62 W11 O48 152.9(4) . . ?
O62 W11 O50 84.5(4) . . ?
O63 W11 Cs2 98.7(4) . 2_656 ?
O63 W11 O43 91.2(5) . . ?
O63 W11 O47 102.2(6) . . ?
O63 W11 O48 98.9(5) . . ?
O63 W11 O50 166.4(5) . . ?
O63 W11 O62 101.6(5) . . ?
O48 W12 Cs2 59.3(3) . 2_656 ?
O48 W12 O50 72.3(4) . . ?
O48 W12 O55 82.3(4) . . ?
O50 W12 Cs2 85.9(2) . 2_656 ?
O52 W12 Cs2 37.8(4) . 2_656 ?
O52 W12 O48 95.6(5) . . ?
O52 W12 O50 86.6(4) . . ?
O52 W12 O54 96.4(5) . . ?
O52 W12 O55 166.7(5) . . ?
O54 W12 Cs2 133.4(3) . 2_656 ?
O54 W12 O48 151.1(4) . . ?
O54 W12 O50 82.3(4) . . ?
O54 W12 O55 80.0(4) . . ?
O55 W12 Cs2 141.5(3) . 2_656 ?
O55 W12 O50 80.2(4) . . ?
O64 W12 Cs2 98.0(4) . 2_656 ?
O64 W12 O48 100.0(6) . . ?
O64 W12 O50 168.2(6) . . ?
O64 W12 O52 103.3(5) . . ?
O64 W12 O54 102.6(6) . . ?
O64 W12 O55 90.0(5) . . ?
O3 Cs1 O3 94.1(2) . 2_565 ?
O3 Cs1 O5 72.8(3) . . ?
O3 Cs1 O5 60.3(3) . 2_565 ?
O3 Cs1 O6 115.2(3) . 2_565 ?
O3 Cs1 O8 153.5(3) . 2_565 ?
O3 Cs1 O9 135.0(3) . 2_565 ?
O3 Cs1 O10 107.6(3) . 2_565 ?
O3 Cs1 O18 66.8(2) . 2_565 ?
O3 Cs1 O19 47.8(3) . . ?
O3 Cs1 O20 153.3(3) . 2_565 ?
O3 Cs1 O29 110.7(3) . 2_565 ?
O5 Cs1 O3 59.4(2) . 2_565 ?
O5 Cs1 O3 58.7(2) 2_565 2_565 ?
O5 Cs1 O5 95.0(2) . 2_565 ?
O5 Cs1 O6 152.7(3) . 2_565 ?
O5 Cs1 O8 114.1(3) . 2_565 ?
O5 Cs1 O9 65.5(2) . 2_565 ?
O5 Cs1 O10 107.3(2) . 2_565 ?
O5 Cs1 O18 136.2(3) . 2_565 ?
O5 Cs1 O19 47.2(2) . . ?
O5 Cs1 O20 110.4(3) . 2_565 ?
O5 Cs1 O29 154.7(3) . 2_565 ?
O6 Cs1 O3 93.5(2) 2_565 2_565 ?
O6 Cs1 O5 70.2(2) 2_565 2_565 ?
O6 Cs1 O8 47.1(2) 2_565 2_565 ?
O6 Cs1 O9 96.0(2) 2_565 2_565 ?
O6 Cs1 O10 45.8(2) 2_565 2_565 ?
O6 Cs1 O18 49.5(2) 2_565 2_565 ?
O6 Cs1 O19 156.8(2) 2_565 . ?
O6 Cs1 O20 74.8(2) 2_565 2_565 ?
O6 Cs1 O29 50.1(2) 2_565 2_565 ?
O8 Cs1 O3 70.8(2) 2_565 2_565 ?
O8 Cs1 O5 93.2(2) 2_565 2_565 ?
O8 Cs1 O9 49.6(2) 2_565 2_565 ?
O8 Cs1 O10 46.0(2) 2_565 2_565 ?
O8 Cs1 O18 96.1(2) 2_565 2_565 ?
O8 Cs1 O19 154.9(2) 2_565 . ?
O8 Cs1 O20 51.2(2) 2_565 2_565 ?
O8 Cs1 O29 74.6(2) 2_565 2_565 ?
O9 Cs1 O3 50.3(2) 2_565 2_565 ?
O9 Cs1 O5 106.5(2) 2_565 2_565 ?
O9 Cs1 O19 107.1(2) 2_565 . ?
O10 Cs1 O3 48.0(2) 2_565 2_565 ?
O10 Cs1 O5 47.4(2) 2_565 2_565 ?
O10 Cs1 O9 71.2(2) 2_565 2_565 ?
O10 Cs1 O18 71.0(2) 2_565 2_565 ?
O10 Cs1 O19 144.8(2) 2_565 . ?
O10 Cs1 O20 96.9(2) 2_565 2_565 ?
O10 Cs1 O29 95.6(2) 2_565 2_565 ?
O18 Cs1 O3 106.9(2) 2_565 2_565 ?
O18 Cs1 O5 50.4(2) 2_565 2_565 ?
O18 Cs1 O9 141.1(2) 2_565 2_565 ?
O18 Cs1 O19 109.0(2) 2_565 . ?
O19 Cs1 O3 102.7(2) . 2_565 ?
O19 Cs1 O5 104.1(2) . 2_565 ?
O20 Cs1 O3 110.5(3) 2_565 2_565 ?
O20 Cs1 O5 142.0(2) 2_565 2_565 ?
O20 Cs1 O9 63.0(3) 2_565 2_565 ?
O20 Cs1 O18 113.3(3) 2_565 2_565 ?
O20 Cs1 O19 113.9(2) 2_565 . ?
O20 Cs1 O29 55.1(3) 2_565 2_565 ?
O29 Cs1 O3 141.8(2) 2_565 2_565 ?
O29 Cs1 O5 108.5(2) 2_565 2_565 ?
O29 Cs1 O9 114.2(3) 2_565 2_565 ?
O29 Cs1 O18 61.2(3) 2_565 2_565 ?
O29 Cs1 O19 115.6(2) 2_565 . ?
O38 Cs2 Se2 26.82(17) . . ?
O38 Cs2 O39 96.2(2) . . ?
O38 Cs2 O40 48.9(2) . . ?
O38 Cs2 O48 156.2(2) . 2_656 ?
O38 Cs2 O50 45.7(2) . . ?
O38 Cs2 O52 92.6(2) . . ?
O38 Cs2 O57 50.6(3) . . ?
O38 Cs2 O59 75.9(3) . . ?
O39 Cs2 Se2 71.12(16) . . ?
O39 Cs2 O40 140.3(3) . . ?
O39 Cs2 O48 107.6(2) . 2_656 ?
O39 Cs2 O52 49.4(3) . . ?
O40 Cs2 Se2 70.58(17) . . ?
O40 Cs2 O48 108.7(2) . 2_656 ?
O40 Cs2 O52 106.3(3) . . ?
O41 Cs2 Se2 27.23(18) . . ?
O41 Cs2 O38 47.0(2) . . ?
O41 Cs2 O39 50.3(2) . . ?
O41 Cs2 O40 95.4(2) . . ?
O41 Cs2 O48 155.8(3) . 2_656 ?
O41 Cs2 O50 46.3(3) . . ?
O41 Cs2 O52 71.0(2) . . ?
O41 Cs2 O57 74.4(3) . . ?
O41 Cs2 O59 51.4(3) . . ?
O47 Cs2 Se2 127.4(2) 2_656 . ?
O47 Cs2 O38 153.0(3) 2_656 . ?
O47 Cs2 O39 65.0(2) 2_656 . ?
O47 Cs2 O40 136.8(3) 2_656 . ?
O47 Cs2 O41 114.7(2) 2_656 . ?
O47 Cs2 O48 47.3(3) 2_656 2_656 ?
O47 Cs2 O50 107.6(3) 2_656 . ?
O47 Cs2 O52 60.4(3) 2_656 . ?
O47 Cs2 O57 154.1(3) 2_656 . ?
O47 Cs2 O59 109.4(3) 2_656 . ?
O48 Cs2 Se2 171.46(18) 2_656 . ?
O48 Cs2 O52 103.2(2) 2_656 . ?
O50 Cs2 Se2 27.04(17) . . ?
O50 Cs2 O39 70.3(3) . . ?
O50 Cs2 O40 70.9(3) . . ?
O50 Cs2 O48 144.4(2) . 2_656 ?
O50 Cs2 O52 47.2(2) . . ?
O50 Cs2 O57 96.0(2) . . ?
O52 Cs2 Se2 127.5(2) 2_656 . ?
O52 Cs2 Se2 69.34(15) . . ?
O52 Cs2 O38 115.1(3) 2_656 . ?
O52 Cs2 O39 133.6(3) 2_656 . ?
O52 Cs2 O40 67.4(3) 2_656 . ?
O52 Cs2 O41 153.5(3) 2_656 . ?
O52 Cs2 O47 72.6(3) 2_656 2_656 ?
O52 Cs2 O48 47.1(3) 2_656 2_656 ?
O52 Cs2 O50 107.4(3) 2_656 . ?
O52 Cs2 O52 93.7(3) 2_656 . ?
O52 Cs2 O57 110.8(3) 2_656 . ?
O52 Cs2 O59 153.3(3) 2_656 . ?
O57 Cs2 Se2 72.23(18) . . ?
O57 Cs2 O39 115.5(3) . . ?
O57 Cs2 O40 60.9(3) . . ?
O57 Cs2 O48 115.2(2) . 2_656 ?
O57 Cs2 O52 141.5(2) . . ?
O59 Cs2 Se2 73.6(2) . . ?
O59 Cs2 O39 64.0(3) . . ?
O59 Cs2 O40 113.6(3) . . ?
O59 Cs2 O48 113.8(3) . 2_656 ?
O59 Cs2 O50 97.5(3) . . ?
O59 Cs2 O52 110.6(3) . . ?
O59 Cs2 O57 55.7(3) . . ?
O6 Se1 Cs1 59.0(3) . 2_565 ?
O6 Se1 O8 98.0(5) . . ?
O8 Se1 Cs1 59.4(3) . 2_565 ?
O10 Se1 Cs1 63.7(3) . 2_565 ?
O10 Se1 O6 97.9(5) . . ?
O10 Se1 O8 98.2(4) . . ?
O38 Se2 Cs2 59.8(3) . . ?
O38 Se2 O41 97.7(5) . . ?
O38 Se2 O50 98.0(5) . . ?
O41 Se2 Cs2 58.4(3) . . ?
O50 Se2 Cs2 63.7(4) . . ?
O50 Se2 O41 98.1(5) . . ?
N1 Ni1 N4 96.2(6) . . ?
N1 Ni1 O26 88.7(5) . . ?
N1 Ni1 O56 170.3(6) . . ?
N4 Ni1 O56 88.9(5) . . ?
O26 Ni1 N4 171.2(6) . . ?
O26 Ni1 O56 87.3(4) . . ?
O35 Ni1 N1 81.7(6) . . ?
O35 Ni1 N4 94.8(7) . . ?
O35 Ni1 O26 93.1(6) . . ?
O35 Ni1 O56 89.7(5) . . ?
O35 Ni1 O70 175.3(6) . . ?
O70 Ni1 N1 94.7(6) . . ?
O70 Ni1 N4 82.5(6) . . ?
O70 Ni1 O26 89.9(5) . . ?
O70 Ni1 O56 94.2(6) . . ?
N2 Ni2 N5 97.2(6) . . ?
O22 Ni2 N2 89.5(4) . . ?
O22 Ni2 N5 168.7(5) . . ?
O33 Ni2 N2 83.2(6) . . ?
O33 Ni2 N5 95.6(6) . . ?
O33 Ni2 O22 94.2(5) . . ?
O33 Ni2 O49 91.6(5) . . ?
O49 Ni2 N2 172.9(5) . . ?
O49 Ni2 N5 88.2(5) . . ?
O49 Ni2 O22 86.0(4) . . ?
O65 Ni2 N2 92.4(6) . . ?
O65 Ni2 N5 81.2(6) . . ?
O65 Ni2 O22 89.5(5) . . ?
O65 Ni2 O33 174.2(5) . . ?
O65 Ni2 O49 93.1(5) . . ?
N6 Ni3 N3 99.1(6) . . ?
N6 Ni3 O17 173.0(6) . . ?
N6 Ni3 O32 91.9(6) . . ?
N6 Ni3 O44 90.5(5) . . ?
O17 Ni3 N3 87.3(5) . . ?
O17 Ni3 O32 91.7(5) . . ?
O17 Ni3 O44 83.5(3) . . ?
O32 Ni3 N3 82.4(7) . . ?
O32 Ni3 O44 91.3(6) . . ?
O44 Ni3 N3 168.7(5) . . ?
O69 Ni3 N3 95.2(7) . . ?
O69 Ni3 N6 85.1(6) . . ?
O69 Ni3 O17 91.6(5) . . ?
O69 Ni3 O32 175.8(7) . . ?
O69 Ni3 O44 91.6(5) . . ?
O17 Ni4 O44 83.9(4) . . ?
O17 Ni4 O75 94.8(5) . . ?
O17 Ni4 O76 124.5(4) . . ?
O17 Ni4 O4W 85.5(6) . . ?
O44 Ni4 O75 83.6(5) . . ?
O44 Ni4 O76 139.4(4) . . ?
O44 Ni4 O4W 99.8(5) . . ?
O73 Ni4 O17 172.3(5) . . ?
O73 Ni4 O44 92.5(4) . . ?
O73 Ni4 O74 94.3(5) . . ?
O73 Ni4 O75 91.5(5) . . ?
O73 Ni4 O76 55.3(4) . . ?
O73 Ni4 O4W 88.4(6) . . ?
O74 Ni4 O17 90.4(4) . . ?
O74 Ni4 O44 168.2(5) . . ?
O74 Ni4 O75 86.6(5) . . ?
O74 Ni4 O76 51.9(4) . . ?
O74 Ni4 O4W 90.1(6) . . ?
O75 Ni4 O76 117.6(5) . . ?
O4W Ni4 O75 176.6(6) . . ?
O4W Ni4 O76 59.8(5) . . ?
O22 Ni5 O49 86.0(4) . . ?
O22 Ni5 O75 81.7(5) . . ?
O22 Ni5 O76 136.9(5) . . ?
O49 Ni5 O75 102.2(6) . . ?
O49 Ni5 O76 122.5(5) . . ?
O73 Ni5 O22 168.9(6) . . ?
O73 Ni5 O49 87.7(5) . . ?
O73 Ni5 O75 90.7(5) . . ?
O73 Ni5 O76 54.0(4) . . ?
O74 Ni5 O22 92.6(5) . . ?
O74 Ni5 O49 167.3(6) . . ?
O74 Ni5 O73 95.6(5) . . ?
O74 Ni5 O75 90.1(6) . . ?
O74 Ni5 O76 52.2(5) . . ?
O75 Ni5 O76 117.3(6) . . ?
O14 P1 C1 109.9(7) . . ?
O21 P1 C1 109.5(7) . . ?
O21 P1 O14 111.7(6) . . ?
O21 P1 O26 110.0(6) . . ?
O26 P1 C1 103.4(7) . . ?
O26 P1 O14 112.1(6) . . ?
O4 P2 C4 106.7(7) . . ?
O4 P2 O15 111.0(5) . . ?
O4 P2 O22 111.3(6) . . ?
O15 P2 C4 111.9(7) . . ?
O22 P2 C4 103.9(6) . . ?
O22 P2 O15 111.8(6) . . ?
O11 P3 C7 106.4(7) . . ?
O11 P3 O13 111.8(5) . . ?
O11 P3 O17 112.2(6) . . ?
O13 P3 C7 111.3(7) . . ?
O17 P3 C7 104.3(6) . . ?
O17 P3 O13 110.5(6) . . ?
O51 P4 C10 108.1(8) . . ?
O51 P4 O56 111.6(7) . . ?
O53 P4 C10 109.3(9) . . ?
O53 P4 O51 112.2(6) . . ?
O53 P4 O56 111.4(7) . . ?
O56 P4 C10 104.0(7) . . ?
O42 P5 C13 109.1(8) . . ?
O46 P5 C13 107.8(8) . . ?
O46 P5 O42 112.4(6) . . ?
O46 P5 O49 113.2(6) . . ?
O49 P5 C13 103.5(6) . . ?
O49 P5 O42 110.4(6) . . ?
O43 P6 C16 106.3(8) . . ?
O43 P6 O44 111.3(6) . . ?
O44 P6 C16 105.8(7) . . ?
O55 P6 C16 108.8(8) . . ?
O55 P6 O43 111.8(7) . . ?
O55 P6 O44 112.4(7) . . ?
Cs2 Na1 Cs2 67.50(12) . 2_656 ?
O39 Na1 Cs2 115.0(4) 2_656 . ?
O39 Na1 Cs2 57.1(3) 2_656 2_656 ?
O39 Na1 O40 173.0(5) 2_656 . ?
O39 Na1 O7W 97.3(6) 2_656 . ?
O40 Na1 Cs2 116.5(4) . 2_656 ?
O40 Na1 Cs2 58.1(3) . . ?
O47 Na1 Cs2 63.6(4) . . ?
O47 Na1 Cs2 47.6(3) . 2_656 ?
O47 Na1 O39 96.8(5) . 2_656 ?
O47 Na1 O40 78.9(4) . . ?
O47 Na1 O52 93.1(5) . 2_656 ?
O47 Na1 O7W 165.8(6) . . ?
O52 Na1 Cs2 61.6(3) 2_656 2_656 ?
O52 Na1 Cs2 46.1(3) 2_656 . ?
O52 Na1 O39 77.6(4) 2_656 2_656 ?
O52 Na1 O40 96.9(5) 2_656 . ?
O52 Na1 O7W 88.8(6) 2_656 . ?
O7W Na1 Cs2 143.0(5) . 2_656 ?
O7W Na1 Cs2 108.9(6) . . ?
O7W Na1 O40 86.9(6) . . ?
Cs1 Na2 Cs1 67.41(12) . 2_565 ?
O3 Na2 Cs1 45.7(3) . . ?
O3 Na2 Cs1 62.4(3) . 2_565 ?
O3 Na2 O9 79.7(4) . . ?
O3 Na2 O18 95.5(5) . 2_565 ?
O3 Na2 O6W 161.2(6) . . ?
O5 Na2 Cs1 47.7(3) 2_565 2_565 ?
O5 Na2 Cs1 62.1(3) 2_565 . ?
O5 Na2 O3 92.3(4) 2_565 . ?
O5 Na2 O9 98.0(4) 2_565 . ?
O5 Na2 O18 78.5(4) 2_565 2_565 ?
O5 Na2 O6W 80.2(6) 2_565 . ?
O9 Na2 Cs1 58.0(3) . 2_565 ?
O9 Na2 Cs1 116.3(3) . . ?
O9 Na2 O18 174.0(5) . 2_565 ?
O9 Na2 O6W 84.3(6) . . ?
O18 Na2 Cs1 57.8(3) 2_565 . ?
O18 Na2 Cs1 116.6(4) 2_565 2_565 ?
O18 Na2 O6W 99.8(5) 2_565 . ?
O6W Na2 Cs1 100.7(5) . 2_565 ?
O6W Na2 Cs1 138.4(5) . . ?
C1 N1 Ni1 108.8(11) . . ?
C1 N1 C2 110.9(14) . . ?
C2 N1 Ni1 108.9(10) . . ?
C4 N2 Ni2 106.0(9) . . ?
C5 N2 Ni2 109.5(11) . . ?
C5 N2 C4 115.2(14) . . ?
C7 N3 Ni3 107.1(11) . . ?
C7 N3 C8 113.8(14) . . ?
C8 N3 Ni3 108.7(12) . . ?
C10 N4 Ni1 106.8(11) . . ?
C10 N4 C11 110.5(15) . . ?
C11 N4 Ni1 106.3(12) . . ?
C13 N5 Ni2 106.1(11) . . ?
C13 N5 C14 115.0(14) . . ?
C14 N5 Ni2 108.7(12) . . ?
C16 N6 Ni3 107.6(10) . . ?
C17 N6 Ni3 108.2(13) . . ?
C17 N6 C16 106.1(16) . . ?
P1 C1 H1A 109.0 . . ?
P1 C1 H1B 109.0 . . ?
N1 C1 P1 112.9(11) . . ?
N1 C1 H1A 109.0 . . ?
N1 C1 H1B 109.0 . . ?
H1A C1 H1B 107.8 . . ?
N1 C2 H2A 108.9 . . ?
N1 C2 H2B 108.9 . . ?
N1 C2 C3 113.4(17) . . ?
H2A C2 H2B 107.7 . . ?
C3 C2 H2A 108.9 . . ?
C3 C2 H2B 108.9 . . ?
O35 C3 C2 118(2) . . ?
O35 C3 O36 124.3(19) . . ?
O36 C3 C2 118(2) . . ?
P2 C4 H4A 109.1 . . ?
P2 C4 H4B 109.1 . . ?
N2 C4 P2 112.4(11) . . ?
N2 C4 H4A 109.1 . . ?
N2 C4 H4B 109.1 . . ?
H4A C4 H4B 107.9 . . ?
N2 C5 H5A 108.3 . . ?
N2 C5 H5B 108.3 . . ?
N2 C5 C6 116.0(18) . . ?
H5A C5 H5B 107.4 . . ?
C6 C5 H5A 108.3 . . ?
C6 C5 H5B 108.3 . . ?
O33 C6 C5 116(2) . . ?
O34 C6 C5 128(2) . . ?
O34 C6 O33 115(2) . . ?
P3 C7 H7A 109.0 . . ?
P3 C7 H7B 109.0 . . ?
N3 C7 P3 113.0(11) . . ?
N3 C7 H7A 109.0 . . ?
N3 C7 H7B 109.0 . . ?
H7A C7 H7B 107.8 . . ?
N3 C8 H8A 109.4 . . ?
N3 C8 H8B 109.4 . . ?
H8A C8 H8B 108.0 . . ?
C9 C8 N3 111(2) . . ?
C9 C8 H8A 109.4 . . ?
C9 C8 H8B 109.4 . . ?
O31 C9 C8 118(3) . . ?
O32 C9 C8 124(3) . . ?
O32 C9 O31 118(4) . . ?
P4 C10 H10A 108.8 . . ?
P4 C10 H10B 108.8 . . ?
N4 C10 P4 113.8(12) . . ?
N4 C10 H10A 108.8 . . ?
N4 C10 H10B 108.8 . . ?
H10A C10 H10B 107.7 . . ?
N4 C11 H11A 107.8 . . ?
N4 C11 H11B 107.8 . . ?
N4 C11 C12 117.8(19) . . ?
H11A C11 H11B 107.2 . . ?
C12 C11 H11A 107.8 . . ?
C12 C11 H11B 107.8 . . ?
O70 C12 C11 117(2) . . ?
O72 C12 C11 117(2) . . ?
O72 C12 O70 126(2) . . ?
P5 C13 H13A 109.2 . . ?
P5 C13 H13B 109.2 . . ?
N5 C13 P5 111.9(12) . . ?
N5 C13 H13A 109.2 . . ?
N5 C13 H13B 109.2 . . ?
H13A C13 H13B 107.9 . . ?
N5 C14 H14A 108.3 . . ?
N5 C14 H14B 108.3 . . ?
N5 C14 C15 115.8(17) . . ?
H14A C14 H14B 107.4 . . ?
C15 C14 H14A 108.3 . . ?
C15 C14 H14B 108.3 . . ?
O37 C15 C14 117(2) . . ?
O37 C15 O65 127(3) . . ?
O65 C15 C14 115(2) . . ?
P6 C16 H16A 108.9 . . ?
P6 C16 H16B 108.9 . . ?
N6 C16 P6 113.5(12) . . ?
N6 C16 H16A 108.9 . . ?
N6 C16 H16B 108.9 . . ?
H16A C16 H16B 107.7 . . ?
N6 C17 H17A 109.4 . . ?
N6 C17 H17B 109.4 . . ?
N6 C17 C18 111.0(19) . . ?
H17A C17 H17B 108.0 . . ?
C18 C17 H17A 109.4 . . ?
C18 C17 H17B 109.4 . . ?
O69 C18 C17 125(2) . . ?
O69 C18 O71 119(3) . . ?
O71 C18 C17 117(2) . . ?
W1 O3 Cs1 121.6(5) . . ?
W1 O3 Cs1 112.0(4) . 2_565 ?
W1 O3 Na2 136.0(6) . . ?
Cs1 O3 Cs1 85.9(2) . 2_565 ?
Na2 O3 Cs1 99.8(3) . . ?
Na2 O3 Cs1 82.9(4) . 2_565 ?
P2 O4 W2 129.2(5) . . ?
W2 O5 Cs1 112.6(5) . 2_565 ?
W2 O5 Cs1 120.3(5) . . ?
W2 O5 Na2 138.4(6) . 2_565 ?
Cs1 O5 Cs1 85.0(2) . 2_565 ?
Na2 O5 Cs1 83.6(4) 2_565 2_565 ?
Na2 O5 Cs1 98.3(3) 2_565 . ?
W3 O6 Cs1 108.8(3) . 2_565 ?
W4 O6 W3 92.8(3) . . ?
W4 O6 Cs1 105.1(3) . 2_565 ?
Se1 O6 W3 127.4(5) . . ?
Se1 O6 W4 126.6(5) . . ?
Se1 O6 Cs1 94.1(3) . 2_565 ?
W5 O8 Cs1 103.8(3) . 2_565 ?
W6 O8 W5 93.2(3) . . ?
W6 O8 Cs1 108.2(3) . 2_565 ?
Se1 O8 W5 127.7(5) . . ?
Se1 O8 W6 127.8(5) . . ?
Se1 O8 Cs1 93.4(4) . 2_565 ?
W6 O9 Cs1 112.7(4) . 2_565 ?
W6 O9 Na2 135.6(6) . . ?
Na2 O9 Cs1 86.3(3) . 2_565 ?
W1 O10 Cs1 109.4(3) . 2_565 ?
W2 O10 W1 93.3(3) . . ?
W2 O10 Cs1 109.4(3) . 2_565 ?
Se1 O10 W1 127.1(5) . . ?
Se1 O10 W2 127.3(5) . . ?
Se1 O10 Cs1 89.4(3) . 2_565 ?
P3 O11 W4 126.4(6) . . ?
W4 O12 W3 123.4(5) . . ?
P3 O13 W3 127.8(5) . . ?
P1 O14 W6 128.0(6) . . ?
P2 O15 W1 129.9(6) . . ?
W6 O16 W1 145.5(5) . . ?
Ni4 O17 Ni3 97.0(3) . . ?
P3 O17 Ni3 113.9(5) . . ?
P3 O17 Ni4 148.9(6) . . ?
W3 O18 Cs1 114.5(5) . 2_565 ?
W3 O18 Na2 133.9(6) . 2_565 ?
Na2 O18 Cs1 85.2(3) 2_565 2_565 ?
W1 O19 Cs1 92.9(3) . . ?
W2 O19 W1 121.2(5) . . ?
W2 O19 Cs1 94.4(3) . . ?
W5 O20 Cs1 116.6(5) . 2_565 ?
P1 O21 W5 128.2(6) . . ?
Ni5 O22 Ni2 93.7(4) . . ?
P2 O22 Ni2 113.3(6) . . ?
P2 O22 Ni5 150.8(7) . . ?
W5 O23 W6 123.3(5) . . ?
W4 O25 W5 144.3(6) . . ?
P1 O26 Ni1 113.4(6) . . ?
W2 O27 W3 145.5(5) . . ?
W4 O29 Cs1 116.1(6) . 2_565 ?
C9 O32 Ni3 113(2) . . ?
C6 O33 Ni2 113.4(15) . . ?
C3 O35 Ni1 117.0(13) . . ?
W9 O38 W10 92.7(3) . . ?
W9 O38 Cs2 103.3(3) . . ?
W10 O38 Cs2 108.6(3) . . ?
Se2 O38 W9 127.0(5) . . ?
Se2 O38 W10 128.9(5) . . ?
Se2 O38 Cs2 93.4(4) . . ?
W7 O39 Cs2 113.0(5) . . ?
W7 O39 Na1 137.1(7) . 2_656 ?
Na1 O39 Cs2 87.7(4) 2_656 . ?
W10 O40 Cs2 115.4(5) . . ?
W10 O40 Na1 133.8(7) . . ?
Na1 O40 Cs2 85.1(3) . . ?
W7 O41 Cs2 108.2(3) . . ?
W8 O41 W7 94.0(4) . . ?
W8 O41 Cs2 104.1(3) . . ?
Se2 O41 W7 125.2(5) . . ?
Se2 O41 W8 128.6(5) . . ?
Se2 O41 Cs2 94.4(4) . . ?
P5 O42 W10 127.0(7) . . ?
P6 O43 W11 129.6(6) . . ?
Ni4 O44 Ni3 95.5(4) . . ?
P6 O44 Ni3 112.4(6) . . ?
P6 O44 Ni4 149.7(7) . . ?
W10 O45 W9 123.6(5) . . ?
P5 O46 W9 128.0(7) . . ?
W11 O47 Cs2 120.6(5) . 2_656 ?
W11 O47 Cs2 112.0(5) . . ?
W11 O47 Na1 139.3(6) . . ?
Cs2 O47 Cs2 84.1(3) 2_656 . ?
Na1 O47 Cs2 98.1(3) . 2_656 ?
Na1 O47 Cs2 81.9(4) . . ?
W11 O48 Cs2 94.2(3) . 2_656 ?
W12 O48 W11 122.3(5) . . ?
W12 O48 Cs2 93.8(4) . 2_656 ?
Ni2 O49 Ni5 94.3(4) . . ?
P5 O49 Ni2 114.7(5) . . ?
P5 O49 Ni5 150.1(6) . . ?
W11 O50 W12 93.4(4) . . ?
W11 O50 Cs2 109.5(3) . . ?
W12 O50 Cs2 109.9(3) . . ?
Se2 O50 W11 126.4(5) . . ?
Se2 O50 W12 127.6(6) . . ?
Se2 O50 Cs2 89.2(4) . . ?
P4 O51 W7 128.2(7) . . ?
W12 O52 Cs2 113.9(4) . . ?
W12 O52 Cs2 121.3(6) . 2_656 ?
W12 O52 Na1 135.9(6) . 2_656 ?
Cs2 O52 Cs2 86.3(3) 2_656 . ?
Na1 O52 Cs2 83.5(4) 2_656 . ?
Na1 O52 Cs2 98.9(3) 2_656 2_656 ?
P4 O53 W8 130.4(6) . . ?
W7 O54 W12 145.6(6) . . ?
P6 O55 W12 130.1(7) . . ?
P4 O56 Ni1 112.2(7) . . ?
W9 O57 Cs2 115.5(5) . . ?
W8 O59 Cs2 115.8(6) . . ?
W7 O60 W8 122.2(7) . . ?
W8 O61 W9 144.2(5) . . ?
W10 O62 W11 146.4(6) . . ?
C15 O65 Ni2 118.7(15) . . ?
C18 O69 Ni3 110.5(17) . . ?
C12 O70 Ni1 116.0(15) . . ?

loop_
_geom_bond_atom_site_label_1
_geom_bond_atom_site_label_2
_geom_bond_distance
_geom_bond_site_symmetry_2
_geom_bond_publ_flag
W1 Cs1 4.2083(13) . ?
W1 O1 1.750(10) . ?
W1 O3 1.759(9) . ?
W1 O10 2.344(9) . ?
W1 O15 2.163(8) . ?
W1 O16 1.900(11) . ?
W1 O19 1.941(11) . ?
W2 Cs1 4.2487(12) . ?
W2 O2 1.703(12) . ?
W2 O4 2.212(9) . ?
W2 O5 1.728(9) . ?
W2 O10 2.304(10) . ?
W2 O19 1.939(10) . ?
W2 O27 1.895(9) . ?
W3 O6 2.347(10) . ?
W3 O12 1.919(10) . ?
W3 O13 2.188(9) . ?
W3 O18 1.739(9) . ?
W3 O24 1.730(12) . ?
W3 O27 1.906(9) . ?
W4 Cs1 4.4032(13) 2_565 ?
W4 O6 2.314(9) . ?
W4 O11 2.208(9) . ?
W4 O12 1.916(11) . ?
W4 O25 1.879(12) . ?
W4 O28 1.744(11) . ?
W4 O29 1.718(9) . ?
W5 Cs1 4.3913(15) 2_565 ?
W5 O8 2.336(9) . ?
W5 O20 1.735(10) . ?
W5 O21 2.193(9) . ?
W5 O23 1.901(11) . ?
W5 O25 1.941(11) . ?
W5 O30 1.661(13) . ?
W6 Cs1 4.4881(15) 2_565 ?
W6 O7 1.700(12) . ?
W6 O8 2.302(10) . ?
W6 O9 1.719(9) . ?
W6 O14 2.183(9) . ?
W6 O16 1.899(11) . ?
W6 O23 1.927(12) . ?
W7 Cs2 4.4839(15) . ?
W7 O39 1.750(10) . ?
W7 O41 2.319(9) . ?
W7 O51 2.187(9) . ?
W7 O54 1.887(13) . ?
W7 O60 1.920(14) . ?
W7 O68 1.728(13) . ?
W8 Cs2 4.3548(15) . ?
W8 O41 2.299(10) . ?
W8 O53 2.184(10) . ?
W8 O59 1.753(11) . ?
W8 O60 1.936(14) . ?
W8 O61 1.906(11) . ?
W8 O66 1.692(14) . ?
W9 Cs2 4.3846(14) . ?
W9 O38 2.322(10) . ?
W9 O45 1.923(13) . ?
W9 O46 2.205(10) . ?
W9 O57 1.698(10) . ?
W9 O61 1.913(11) . ?
W9 O67 1.725(12) . ?
W10 O38 2.329(10) . ?
W10 O40 1.723(10) . ?
W10 O42 2.171(9) . ?
W10 O45 1.895(12) . ?
W10 O58 1.723(12) . ?
W10 O62 1.886(10) . ?
W11 Cs2 4.2384(13) 2_656 ?
W11 O43 2.202(9) . ?
W11 O47 1.704(10) . ?
W11 O48 1.954(11) . ?
W11 O50 2.315(12) . ?
W11 O62 1.904(10) . ?
W11 O63 1.684(14) . ?
W12 Cs2 4.2032(13) 2_656 ?
W12 O48 1.907(12) . ?
W12 O50 2.333(10) . ?
W12 O52 1.750(10) . ?
W12 O54 1.901(12) . ?
W12 O55 2.190(10) . ?
W12 O64 1.724(12) . ?
Cs1 O3 3.010(10) . ?
Cs1 O3 3.712(11) 2_565 ?
Cs1 O5 3.106(9) . ?
Cs1 O5 3.689(11) 2_565 ?
Cs1 O6 3.192(8) 2_565 ?
Cs1 O8 3.202(10) 2_565 ?
Cs1 O9 3.535(11) 2_565 ?
Cs1 O10 3.330(9) 2_565 ?
Cs1 O18 3.523(11) 2_565 ?
Cs1 O19 3.636(9) . ?
Cs1 O20 3.330(12) 2_565 ?
Cs1 O29 3.368(13) 2_565 ?
Cs2 Se2 3.7241(18) . ?
Cs2 O38 3.223(9) . ?
Cs2 O39 3.500(12) . ?
Cs2 O40 3.524(12) . ?
Cs2 O41 3.181(9) . ?
Cs2 O47 3.109(10) 2_656 ?
Cs2 O48 3.623(9) 2_656 ?
Cs2 O50 3.339(11) . ?
Cs2 O52 3.018(11) 2_656 ?
Cs2 O52 3.689(12) . ?
Cs2 O57 3.376(12) . ?
Cs2 O59 3.296(13) . ?
Se1 O6 1.685(9) . ?
Se1 O8 1.702(9) . ?
Se1 O10 1.682(9) . ?
Se2 O38 1.683(9) . ?
Se2 O41 1.709(10) . ?
Se2 O50 1.693(10) . ?
Ni1 N1 2.073(12) . ?
Ni1 N4 2.083(15) . ?
Ni1 O26 2.074(10) . ?
Ni1 O35 1.993(14) . ?
Ni1 O56 2.102(10) . ?
Ni1 O70 2.054(15) . ?
Ni2 N2 2.101(12) . ?
Ni2 N5 2.148(14) . ?
Ni2 O22 2.090(10) . ?
Ni2 O33 2.042(14) . ?
Ni2 O49 2.061(9) . ?
Ni2 O65 2.044(14) . ?
Ni3 N3 2.109(15) . ?
Ni3 N6 2.067(13) . ?
Ni3 O17 2.076(9) . ?
Ni3 O32 2.082(17) . ?
Ni3 O44 2.109(10) . ?
Ni3 O69 1.973(17) . ?
Ni4 O17 2.075(9) . ?
Ni4 O44 2.092(10) . ?
Ni4 O73 1.954(11) . ?
Ni4 O74 2.037(10) . ?
Ni4 O75 2.132(15) . ?
Ni4 O76 2.260(13) . ?
Ni4 O4W 2.130(18) . ?
Ni5 O22 2.073(12) . ?
Ni5 O49 2.080(11) . ?
Ni5 O73 2.016(12) . ?
Ni5 O74 1.935(12) . ?
Ni5 O75 2.100(16) . ?
Ni5 O76 2.297(14) . ?
P1 C1 1.843(18) . ?
P1 O14 1.529(11) . ?
P1 O21 1.513(11) . ?
P1 O26 1.515(9) . ?
P2 C4 1.829(17) . ?
P2 O4 1.493(10) . ?
P2 O15 1.542(10) . ?
P2 O22 1.529(9) . ?
P3 C7 1.796(13) . ?
P3 O11 1.521(10) . ?
P3 O13 1.532(10) . ?
P3 O17 1.521(9) . ?
P4 C10 1.796(18) . ?
P4 O51 1.523(11) . ?
P4 O53 1.491(12) . ?
P4 O56 1.527(12) . ?
P5 C13 1.863(16) . ?
P5 O42 1.547(11) . ?
P5 O46 1.503(13) . ?
P5 O49 1.539(9) . ?
P6 C16 1.814(17) . ?
P6 O43 1.503(11) . ?
P6 O44 1.524(9) . ?
P6 O55 1.495(13) . ?
Na1 O39 2.401(13) 2_656 ?
Na1 O40 2.488(13) . ?
Na1 O47 2.368(12) . ?
Na1 O52 2.396(15) 2_656 ?
Na1 O7W 2.43(2) . ?
Na2 O3 2.387(12) . ?
Na2 O5 2.350(13) 2_565 ?
Na2 O9 2.431(12) . ?
Na2 O18 2.506(12) 2_565 ?
Na2 O6W 2.73(2) . ?
N1 C1 1.41(2) . ?
N1 C2 1.465(15) . ?
N2 C4 1.495(19) . ?
N2 C5 1.44(2) . ?
N3 C7 1.422(19) . ?
N3 C8 1.55(3) . ?
N4 C10 1.45(2) . ?
N4 C11 1.456(9) . ?
N5 C13 1.43(2) . ?
N5 C14 1.46(2) . ?
N6 C16 1.517(19) . ?
N6 C17 1.424(16) . ?
C1 H1A 0.9700 . ?
C1 H1B 0.9700 . ?
C2 H2A 0.9700 . ?
C2 H2B 0.9700 . ?
C2 C3 1.477(10) . ?
C3 O35 1.26(2) . ?
C3 O36 1.29(3) . ?
C4 H4A 0.9700 . ?
C4 H4B 0.9700 . ?
C5 H5A 0.9700 . ?
C5 H5B 0.9700 . ?
C5 C6 1.49(3) . ?
C6 O33 1.40(2) . ?
C6 O34 1.23(3) . ?
C7 H7A 0.9700 . ?
C7 H7B 0.9700 . ?
C8 H8A 0.9700 . ?
C8 H8B 0.9700 . ?
C8 C9 1.47(3) . ?
C9 O31 1.31(4) . ?
C9 O32 1.27(3) . ?
C10 H10A 0.9700 . ?
C10 H10B 0.9700 . ?
C11 H11A 0.9700 . ?
C11 H11B 0.9700 . ?
C11 C12 1.481(10) . ?
C12 O70 1.23(2) . ?
C12 O72 1.22(3) . ?
C13 H13A 0.9700 . ?
C13 H13B 0.9700 . ?
C14 H14A 0.9700 . ?
C14 H14B 0.9700 . ?
C14 C15 1.54(3) . ?
C15 O37 1.21(3) . ?
C15 O65 1.30(2) . ?
C16 H16A 0.9700 . ?
C16 H16B 0.9700 . ?
C17 H17A 0.9700 . ?
C17 H17B 0.9700 . ?
C17 C18 1.50(3) . ?
C18 O69 1.24(2) . ?
C18 O71 1.28(3) . ?

loop_
_smtbx_masks_void_nr
_smtbx_masks_void_average_x
_smtbx_masks_void_average_y
_smtbx_masks_void_average_z
_smtbx_masks_void_volume
_smtbx_masks_void_count_electrons
_smtbx_masks_void_content
1 -0.508 -0.139 0.275 3106.7 1046.4 ?
